data_2003123
loop_
_publ_author_name
'Kuntzinger, Sandrine'
'Ghermani, Nour Eddine'
'Dusausoy, Yves'
'Lecomte, Claude'

_publ_section_title
;
Distribution and Topology of the Electron Density in an Aluminosilicate
Compound From High Resolution X-Ray Diffraction Data :   The Case of
Scolecite
;
_journal_name_full 'Acta Crystallographica, Section B'
_journal_page_first 819
_journal_page_last 833
_journal_volume 54
_journal_year 1998
_chemical_formula_iupac 'Ca Si3 Al2 O10, 3(H2 O)'
_chemical_formula_moiety 'Ca Si3 Al2 O13 H6'
_chemical_formula_sum 'Al2 Ca H6 O13 Si3'
_chemical_formula_weight 392.34
_symmetry_cell_setting monoclinic
_symmetry_space_group_name_H-M 'F 1 d 1'
_cell_angle_alpha 90.00
_cell_angle_beta 90.611(13)
_cell_angle_gamma 90.00
_cell_formula_units_Z 8
_cell_length_a 18.489(2)
_cell_length_b 18.959(2)
_cell_length_c 6.5190(10)
_cell_measurement_reflns_used 25
_cell_measurement_temperature 293(2)
_cell_measurement_theta_max 28.0
_cell_measurement_theta_min 10.0
_cell_volume 2284.8(5)
_diffrn_detector_area_resol_mean ?
_diffrn_measurement_device 'Enraf-Nonius CAD4'
_diffrn_measurement_method \w/2\q
_diffrn_radiation_type 'Ag K\a'
_diffrn_radiation_wavelength 0.5609
_diffrn_reflns_av_R_equivalents 0.0305
_diffrn_reflns_limit_h_max 47
_diffrn_reflns_limit_h_min -47
_diffrn_reflns_limit_k_max 48
_diffrn_reflns_limit_k_min -48
_diffrn_reflns_limit_l_max 16
_diffrn_reflns_limit_l_min -16
_diffrn_reflns_number 29794
_diffrn_reflns_theta_full 30.9
_diffrn_reflns_theta_max 45.9
_diffrn_standards_decay_% 0
_diffrn_standards_interval_time 120
_diffrn_standards_number 3
_exptl_absorpt_coefficient_mu .542
_exptl_absorpt_correction_T_max 0.924
_exptl_absorpt_correction_T_min 0.864
_exptl_crystal_colour Colourless
_exptl_crystal_density_diffrn 2.28
_exptl_crystal_density_meas ?
_exptl_crystal_density_method 'not measured'
_exptl_crystal_description Parallelepiped
_exptl_crystal_F_000 1584.0
_exptl_crystal_size_max 0.32
_exptl_crystal_size_mid 0.20
_exptl_crystal_size_min 0.16
_exptl_crystal_size_rad ?
_refine_diff_density_max 0.1
_refine_diff_density_min -0.2
_refine_ls_abs_structure_details ?
_refine_ls_abs_structure_Flack ?
_refine_ls_extinction_coef .41.10^4^
_refine_ls_extinction_method 'Becker & Coppens type 1 Lorentzian isotropic'
_refine_ls_goodness_of_fit_ref .85
_refine_ls_hydrogen_treatment refU
_refine_ls_number_parameters 507
_refine_ls_number_reflns 6610
_refine_ls_R_factor_gt .0265
_refine_ls_shift/su_max 0.1
_refine_ls_structure_factor_coef F
_refine_ls_weighting_details w=1/[\s^2^(F^2^)+(0.01F^2^)^2^]
_refine_ls_weighting_scheme calc
_refine_ls_wR_factor_ref .0237
_reflns_number_gt 6610
_reflns_number_total 9740
_reflns_threshold_expression I>3\s(I)
_cod_original_formula_sum 'Ca Si3 Al2 O13 H6'
_cod_database_code 2003123

loop_
_symmetry_equiv_pos_as_xyz
'x, y, z'
'x+1/2, y+1/2, z'
'x+1/2,  y, z+1/2'
'x, y+1/2, z+1/2'
'x+1/4, -y+1/4, z+1/4'
'x+3/4, -y+3/4, z+1/4'
'x+3/4, -y+1/4, z+3/4'
'x+1/4, -y+3/4, z+3/4'

loop_
_atom_site_aniso_label
_atom_site_aniso_U_11
_atom_site_aniso_U_22
_atom_site_aniso_U_33
_atom_site_aniso_U_12
_atom_site_aniso_U_13
_atom_site_aniso_U_23
Si~1~ 0.00714(8) 0.00687(8) 0.00429(8) 0.00014(7) 0.00009(6) -0.00013(7)
Si~2~ 0.00489(8) 0.00633(8) 0.00625(9) -0.00064(7) -0.00042(6) -0.00035(7)
Si~3~ 0.00538(8) 0.00621(8) 0.00591(8) -0.00086(7) 0.00040(6) 0.00020(7)
Al~1~ 0.00645(10) 0.00521(9) 0.00603(10) -0.00011(8) -0.00035(8) -0.00013(8)
Al~2~ 0.00694(10) 0.00544(9) 0.00638(10) -0.00084(8) 0.00011(8) 0.00038(8)
O~1~ 0.0170(3) 0.0084(2) 0.0075(2) -0.0004(2) 0.0016(2) 0.00208(18)
O~2~ 0.0180(3) 0.0093(2) 0.0088(2) -0.0002(2) -0.0043(2) -0.0032(2)
O~3~ 0.00592(19) 0.00668(19) 0.0126(3) -0.00174(15) -0.00200(17) 0.00118(17)
O~4~ 0.0071(2) 0.0071(2) 0.0121(3) -0.00276(16) -0.00032(17) 0.00089(17)
O~5~ 0.0111(2) 0.0082(2) 0.0123(3) 0.00245(18) -0.00043(19) -0.00421(19)
O~6~ 0.0126(3) 0.0114(3) 0.0125(3) 0.0036(2) 0.0018(2) 0.0058(2)
O~7~ 0.0085(2) 0.0103(2) 0.0141(3) 0.00239(18) -0.00546(19) -0.0006(2)
O~8~ 0.0100(2) 0.0124(3) 0.0121(3) 0.0029(2) 0.00373(19) -0.0002(2)
O~9~ 0.0106(2) 0.0170(3) 0.0094(3) -0.0015(2) 0.00364(19) 0.0012(2)
O~10~ 0.0082(2) 0.0175(3) 0.0065(2) -0.0005(2) -0.00156(17) -0.0034(2)
Ca 0.01040(6) 0.01143(6) 0.01012(7) -0.00086(5) -0.00087(5) -0.00123(6)
Ow~1~ 0.0537(9) 0.0213(5) 0.0246(5) -0.0061(5) 0.0178(5) -0.0098(4)
Ow~2~ 0.0272(5) 0.0391(7) 0.0201(5) -0.0077(5) 0.0103(4) -0.0104(5)
Ow~3~ 0.0151(4) 0.0137(3) 0.0451(7) 0.0011(3) -0.0036(4) 0.0039(4)
H~11~ 0.040(7) . . . . .
H~12~ 0.049(8) . . . . .
H~21~ 0.033(7) . . . . .
H~22~ 0.053(10) . . . . .
H~31~ 0.036(10) . . . . .
H~32~ 0.039(10) . . . . .

loop_
_atom_site_label
_atom_site_fract_x
_atom_site_fract_y
_atom_site_fract_z
_atom_site_U_iso_or_equiv
_atom_site_thermal_displace_type
_atom_site_type_symbol
Si~1~ 0.00000000 0.004400(10) 0.00000000 0.00610 Uani Si
Si~2~ 0.14988(2) 0.206840(10) 0.62016(6) 0.00583 Uani Si
Si~3~ -0.16554(2) -0.207570(10) 0.62541(6) 0.00583 Uani Si
Al~1~ 0.03301(2) 0.09166(2) 0.61111(6) 0.00590 Uani Al
Al~2~ -0.04989(2) -0.08706(2) 0.61566(6) 0.00625 Uani Al
O~1~ 0.01582(5) 0.07447(4) 0.86835(12) 0.01097 Uani O
O~2~ -0.01686(5) -0.06206(4) 0.85576(13) 0.01206 Uani O
O~3~ 0.07063(4) 0.17453(4) 0.57520(12) 0.00840 Uani O
O~4~ -0.08723(4) -0.17095(4) 0.64018(13) 0.00879 Uani O
O~5~ 0.09212(4) 0.02618(4) 0.52445(13) 0.01053 Uani O
O~6~ -0.10760(5) -0.02037(4) 0.53075(13) 0.01215 Uani O
O~7~ 0.20442(4) 0.14616(4) 0.70868(13) 0.01100 Uani O
O~8~ -0.23048(4) -0.15649(4) 0.68706(13) 0.01147 Uani O
O~9~ 0.18249(5) 0.23368(5) 0.40244(13) 0.01229 Uani O
O~10~ -0.17813(4) -0.23524(4) 0.38923(12) 0.01073 Uani O
Ca 0.22398(2) 0.018200(10) 0.61487(5) 0.01066 Uani Ca
Ow~1~ 0.03037(9) 0.20119(6) 0.0629(2) 0.03308 Uani O
Ow~2~ -0.05422(7) -0.20473(7) 0.1629(2) 0.02871 Uani O
Ow~3~ 0.06283(6) 0.32038(5) 0.3578(2) 0.02465 Uani O
H~11~ 0.02405000 0.16035000 -0.01973000 0.04023 Uiso H
H~12~ 0.05935000 0.23207000 -0.01574000 0.04873 Uiso H
H~21~ -0.09160000 -0.21960000 0.25195000 0.03301 Uiso H
H~22~ -0.02417000 -0.17535000 0.24588000 0.05306 Uiso H
H~31~ 0.10722000 0.32241000 0.28559000 0.03640 Uiso H
H~32~ 0.04359000 0.36680000 0.35317000 0.03909 Uiso H

loop_
_atom_type_symbol
_atom_type_description
_atom_type_scat_dispersion_real
_atom_type_scat_dispersion_imag
_atom_type_scat_source
Si Si .0420 .0430 'International Tables Vol C Tables 4.2.6.8 and 6.1.1.4'
Al Al .0320 .0310 'International Tables Vol C Tables 4.2.6.8 and 6.1.1.4'
O O .0030 .0040 'International Tables Vol C Tables 4.2.6.8 and 6.1.1.4'
Ca Ca .1370 .1930 'International Tables Vol C Tables 4.2.6.8 and 6.1.1.4'
